data_7014431
loop_
_publ_author_name
'M\"ugge, Carolin'
'Rothenburger, Claudia'
'Beyer, Antje'
'G\"orls, Helmar'
'Gabbiani, Chiara'
'Casini, Angela'
'Michelucci, Elena'
'Landini, Ida'
'Nobili, Stefania'
'Mini, Enrico'
'Messori, Luigi'
'Weigand, Wolfgang'

_publ_section_title
;
 Structure, solution chemistry, antiproliferative actions and protein
 binding properties of non-conventional platinum(ii) compounds with
 sulfur and phosphorus donors.
;
_journal_issue 9
_journal_name_full 'Dalton transactions (Cambridge, England : 2003)'
_journal_page_first 2006
_journal_page_last 2016
_journal_paper_doi 10.1039/c0dt00845a
_journal_volume 40
_journal_year 2011
_chemical_formula_moiety 'C39 H36 O P2 Pt S2, C H Cl3'
_chemical_formula_sum 'C40 H37 Cl3 O P2 Pt S2'
_chemical_formula_weight 961.20
_chemical_name_systematic
;
?
;
_space_group_IT_number 2
_symmetry_cell_setting triclinic
_symmetry_space_group_name_Hall '-P 1'
_symmetry_space_group_name_H-M 'P -1'
_atom_sites_solution_hydrogens geom
_atom_sites_solution_primary direct
_atom_sites_solution_secondary difmap
_audit_creation_method SHELXL-97
_cell_angle_alpha 87.969(8)
_cell_angle_beta 78.924(7)
_cell_angle_gamma 64.993(4)
_cell_formula_units_Z 2
_cell_length_a 11.6368(13)
_cell_length_b 12.5618(13)
_cell_length_c 14.784(2)
_cell_measurement_reflns_used 12394
_cell_measurement_temperature 183(2)
_cell_measurement_theta_max 27.47
_cell_measurement_theta_min 1.97
_cell_volume 1919.5(4)
_computing_cell_refinement DENZO
_computing_data_collection COLLECT
_computing_data_reduction DENZO
_computing_molecular_graphics SHELXTL/PC
_computing_publication_material SHELXL-97
_computing_structure_refinement 'SHELXL-97 (Sheldrick, 1997)'
_computing_structure_solution 'SHELXS-97 (Sheldrick, 1990)'
_diffrn_ambient_temperature 183(2)
_diffrn_measured_fraction_theta_full 0.935
_diffrn_measured_fraction_theta_max 0.935
_diffrn_measurement_device_type KappaCCD
_diffrn_measurement_method 'phi- + omega-scan'
_diffrn_radiation_monochromator graphite
_diffrn_radiation_source 'fine-focus sealed tube'
_diffrn_radiation_type MoK\a
_diffrn_radiation_wavelength 0.71073
_diffrn_reflns_av_R_equivalents 0.0557
_diffrn_reflns_av_sigmaI/netI 0.1194
_diffrn_reflns_limit_h_max 14
_diffrn_reflns_limit_h_min -15
_diffrn_reflns_limit_k_max 15
_diffrn_reflns_limit_k_min -16
_diffrn_reflns_limit_l_max 17
_diffrn_reflns_limit_l_min -19
_diffrn_reflns_number 12394
_diffrn_reflns_theta_full 27.47
_diffrn_reflns_theta_max 27.47
_diffrn_reflns_theta_min 1.97
_exptl_absorpt_coefficient_mu 4.088
_exptl_absorpt_correction_type none
_exptl_crystal_colour colourless
_exptl_crystal_density_diffrn 1.663
_exptl_crystal_density_method 'not measured'
_exptl_crystal_description prism
_exptl_crystal_F_000 952
_exptl_crystal_size_max 0.03
_exptl_crystal_size_mid 0.03
_exptl_crystal_size_min 0.03
_refine_diff_density_max 1.446
_refine_diff_density_min -1.670
_refine_diff_density_rms 0.129
_refine_ls_extinction_method none
_refine_ls_goodness_of_fit_ref 1.126
_refine_ls_hydrogen_treatment constr
_refine_ls_matrix_type full
_refine_ls_number_parameters 488
_refine_ls_number_reflns 8227
_refine_ls_number_restraints 0
_refine_ls_restrained_S_all 1.126
_refine_ls_R_factor_all 0.1701
_refine_ls_R_factor_gt 0.0894
_refine_ls_shift/su_max 0.043
_refine_ls_shift/su_mean 0.002
_refine_ls_structure_factor_coef Fsqd
_refine_ls_weighting_details 'calc w=1/[\s^2^(Fo^2^)+(0.0412P)^2^+10.7195P] where P=(Fo^2^+2Fc^2^)/3'
_refine_ls_weighting_scheme calc
_refine_ls_wR_factor_gt 0.1486
_refine_ls_wR_factor_ref 0.1753
_reflns_number_gt 4729
_reflns_number_total 8227
_reflns_threshold_expression >2sigma(I)
_cod_data_source_file C0DT00845A.TXT
_cod_data_source_block FO3203
_cod_depositor_comments
;
The following automatic conversions were performed:
'_exptl_absorpt_correction_type' value 'NONE' changed to 'none' according
to '/home/saulius/struct/CIF-dictionaries/cif_core.dic' dictionary named
'cif_core.dic' version 2.4.1 from 2010-06-29.

Automatic conversion script
Id: cif_fix_enum 1555 2011-01-17 13:19:09Z saulius 
;
_cod_original_cell_volume 1919.4(4)
_cod_original_sg_symbol_H-M 'p -1'
_cod_database_code 7014431

loop_
_symmetry_equiv_pos_as_xyz
'x, y, z'
'-x, -y, -z'

loop_
_atom_site_label
_atom_site_type_symbol
_atom_site_fract_x
_atom_site_fract_y
_atom_site_fract_z
_atom_site_U_iso_or_equiv
_atom_site_adp_type
_atom_site_occupancy
_atom_site_symmetry_multiplicity
_atom_site_calc_flag
_atom_site_refinement_flags
_atom_site_disorder_assembly
_atom_site_disorder_group
Pt Pt -0.00703(4) -0.82735(4) -0.74063(5) 0.0691(2) Uani 1 1 d . . .
P1 P -0.1278(2) -0.9317(2) -0.7126(2) 0.0406(7) Uani 1 1 d . A .
P2 P -0.1662(3) -0.6552(2) -0.7748(2) 0.0527(8) Uani 1 1 d . A .
S1 S 0.1611(14) -0.9872(12) -0.6910(8) 0.054(3) Uani 0.562(10) 1 d P A 1
S1A S 0.1766(17) -0.9988(17) -0.7341(11) 0.056(4) Uani 0.438(10) 1 d P A 2
C2 C 0.2747(11) -0.8332(11) -0.7366(12) 0.075(4) Uani 1 1 d . . .
H2A H 0.3281 -0.7959 -0.7181 0.090 Uiso 0.562(10) 1 calc PR A 1
H2B H 0.3504 -0.8180 -0.7615 0.090 Uiso 0.438(10) 1 d PR A 2
C1 C 0.278(2) -0.9294(17) -0.664(2) 0.067(7) Uani 0.562(10) 1 d P A 1
H1A H 0.2502 -0.8942 -0.6003 0.080 Uiso 0.562(10) 1 calc PR A 1
H1B H 0.3662 -0.9935 -0.6707 0.080 Uiso 0.562(10) 1 calc PR A 1
C3 C 0.333(2) -0.877(2) -0.8285(15) 0.064(6) Uani 0.562(10) 1 d P A 1
H3A H 0.2953 -0.9285 -0.8475 0.076 Uiso 0.562(10) 1 calc PR A 1
H3B H 0.4268 -0.9244 -0.8334 0.076 Uiso 0.562(10) 1 calc PR A 1
O3 O 0.3102(18) -0.7808(16) -0.8871(13) 0.096(6) Uani 0.562(10) 1 d P A 1
H3C H 0.3447 -0.8064 -0.9419 0.144 Uiso 0.562(10) 1 calc PR A 1
S2 S 0.1117(5) -0.7172(4) -0.7220(6) 0.055(2) Uani 0.562(10) 1 d P A 1
S2A S 0.1376(7) -0.7407(6) -0.8011(7) 0.052(3) Uani 0.438(10) 1 d P A 2
C1A C 0.307(3) -0.954(2) -0.757(3) 0.078(11) Uani 0.438(10) 1 d P A 2
H1AA H 0.3730 -1.0026 -0.7210 0.094 Uiso 0.438(10) 1 calc PR A 2
H1AB H 0.3481 -0.9724 -0.8231 0.094 Uiso 0.438(10) 1 calc PR A 2
C3A C 0.231(3) -0.799(4) -0.630(2) 0.085(11) Uani 0.438(10) 1 d P A 2
H3AA H 0.1689 -0.8301 -0.6004 0.102 Uiso 0.438(10) 1 calc PR A 2
H3AB H 0.3069 -0.8296 -0.5991 0.102 Uiso 0.438(10) 1 calc PR A 2
O3A O 0.171(3) -0.669(3) -0.6248(17) 0.124(11) Uani 0.438(10) 1 d P A 2
H3AC H 0.1451 -0.6446 -0.5693 0.186 Uiso 0.438(10) 1 calc PR A 2
C4 C -0.0452(9) -1.0803(8) -0.6738(8) 0.042(3) Uani 1 1 d . . .
C5 C -0.0600(9) -1.1078(9) -0.5823(8) 0.046(3) Uani 1 1 d . A .
H5A H -0.1173 -1.0488 -0.5362 0.055 Uiso 1 1 calc R . .
C6 C 0.0082(11) -1.2208(10) -0.5577(9) 0.058(3) Uani 1 1 d . . .
H6A H -0.0024 -1.2393 -0.4946 0.069 Uiso 1 1 calc R A .
C7 C 0.0924(11) -1.3079(10) -0.6244(10) 0.062(3) Uani 1 1 d . A .
H7A H 0.1390 -1.3857 -0.6070 0.075 Uiso 1 1 calc R . .
C8 C 0.1080(11) -1.2819(10) -0.7144(10) 0.061(3) Uani 1 1 d . . .
H8A H 0.1654 -1.3417 -0.7600 0.073 Uiso 1 1 calc R A .
C9 C 0.0402(10) -1.1679(9) -0.7405(9) 0.055(3) Uani 1 1 d . A .
H9A H 0.0522 -1.1499 -0.8036 0.066 Uiso 1 1 calc R . .
C10 C -0.1851(10) -0.9637(9) -0.8089(8) 0.049(3) Uani 1 1 d . . .
C11 C -0.2562(11) -1.0295(9) -0.7977(9) 0.057(3) Uani 1 1 d . A .
H11A H -0.2799 -1.0521 -0.7376 0.068 Uiso 1 1 calc R . .
C12 C -0.2943(14) -1.0638(11) -0.8705(14) 0.084(5) Uani 1 1 d . . .
H12A H -0.3465 -1.1059 -0.8606 0.100 Uiso 1 1 calc R A .
C13 C -0.254(2) -1.0352(15) -0.9566(14) 0.100(6) Uani 1 1 d . A .
H13A H -0.2771 -1.0603 -1.0076 0.120 Uiso 1 1 calc R . .
C14 C -0.1834(16) -0.9718(15) -0.9719(10) 0.091(6) Uani 1 1 d . . .
H14A H -0.1591 -0.9517 -1.0329 0.109 Uiso 1 1 calc R A .
C15 C -0.1460(12) -0.9360(10) -0.8992(10) 0.070(4) Uani 1 1 d . A .
H15A H -0.0946 -0.8932 -0.9103 0.084 Uiso 1 1 calc R . .
C16 C -0.2660(10) -0.8611(9) -0.6178(8) 0.047(3) Uani 1 1 d . . .
C17 C -0.3897(10) -0.8476(9) -0.6171(8) 0.051(3) Uani 1 1 d . A .
H17A H -0.4098 -0.8731 -0.6693 0.061 Uiso 1 1 calc R . .
C18 C -0.4838(11) -0.7969(12) -0.5401(10) 0.071(4) Uani 1 1 d . . .
H18A H -0.5694 -0.7872 -0.5397 0.085 Uiso 1 1 calc R A .
C19 C -0.4569(13) -0.7596(12) -0.4629(11) 0.081(4) Uani 1 1 d . A .
H19A H -0.5230 -0.7247 -0.4100 0.097 Uiso 1 1 calc R . .
C20 C -0.3345(13) -0.7738(11) -0.4643(8) 0.067(4) Uani 1 1 d . . .
H20A H -0.3149 -0.7494 -0.4114 0.080 Uiso 1 1 calc R A .
C21 C -0.2382(12) -0.8228(10) -0.5405(9) 0.060(3) Uani 1 1 d . A .
H21A H -0.1534 -0.8306 -0.5407 0.072 Uiso 1 1 calc R . .
C22 C -0.3354(9) -0.6285(8) -0.7526(8) 0.045(3) Uani 1 1 d . . .
C23 C -0.3850(10) -0.6693(8) -0.8156(9) 0.053(3) Uani 1 1 d . A .
H23A H -0.3283 -0.7125 -0.8701 0.064 Uiso 1 1 calc R . .
C24 C -0.5120(11) -0.6496(9) -0.8017(8) 0.052(3) Uani 1 1 d . . .
H24A H -0.5440 -0.6758 -0.8466 0.063 Uiso 1 1 calc R A .
C25 C -0.5931(10) -0.5902(10) -0.7201(10) 0.063(3) Uani 1 1 d . A .
H25A H -0.6814 -0.5769 -0.7093 0.075 Uiso 1 1 calc R . .
C26 C -0.5491(11) -0.5502(10) -0.6547(10) 0.060(3) Uani 1 1 d . . .
H26A H -0.6061 -0.5095 -0.5995 0.072 Uiso 1 1 calc R A .
C27 C -0.4210(10) -0.5703(9) -0.6707(9) 0.056(3) Uani 1 1 d . A .
H27A H -0.3896 -0.5442 -0.6253 0.067 Uiso 1 1 calc R . .
C28 C -0.1399(11) -0.6221(9) -0.8958(9) 0.059(3) Uani 1 1 d . . .
C29 C -0.2321(12) -0.5262(10) -0.9304(9) 0.065(4) Uani 1 1 d . A .
H29A H -0.3125 -0.4808 -0.8910 0.078 Uiso 1 1 calc R . .
C30 C -0.2098(14) -0.4953(11) -1.0210(10) 0.074(4) Uani 1 1 d . . .
H30A H -0.2745 -0.4300 -1.0433 0.089 Uiso 1 1 calc R A .
C31 C -0.0929(16) -0.5602(12) -1.0783(10) 0.085(5) Uani 1 1 d . A .
H31A H -0.0768 -0.5392 -1.1402 0.103 Uiso 1 1 calc R . .
C32 C 0.0004(15) -0.6553(12) -1.0462(12) 0.096(5) Uani 1 1 d . . .
H32A H 0.0808 -0.6994 -1.0862 0.115 Uiso 1 1 calc R A .
C33 C -0.0217(12) -0.6871(10) -0.9566(11) 0.077(4) Uani 1 1 d . A .
H33A H 0.0432 -0.7535 -0.9355 0.092 Uiso 1 1 calc R . .
C34 C -0.1719(10) -0.5318(9) -0.7071(10) 0.055(3) Uani 1 1 d . . .
C35 C -0.1868(11) -0.4258(9) -0.7468(9) 0.059(3) Uani 1 1 d . A .
H35A H -0.1924 -0.4158 -0.8101 0.071 Uiso 1 1 calc R . .
C36 C -0.1933(12) -0.3345(11) -0.6922(12) 0.074(4) Uani 1 1 d . . .
H36A H -0.2016 -0.2622 -0.7188 0.089 Uiso 1 1 calc R A .
C37 C -0.1878(11) -0.3478(11) -0.6000(12) 0.070(4) Uani 1 1 d . A .
H37A H -0.1943 -0.2842 -0.5633 0.084 Uiso 1 1 calc R . .
C38 C -0.1729(13) -0.4521(13) -0.5611(11) 0.076(4) Uani 1 1 d . . .
H38A H -0.1680 -0.4615 -0.4977 0.091 Uiso 1 1 calc R A .
C39 C -0.1652(13) -0.5443(12) -0.6150(11) 0.073(4) Uani 1 1 d . A .
H39A H -0.1551 -0.6167 -0.5880 0.088 Uiso 1 1 calc R . .
C1M C 0.3982(13) -0.2356(13) -0.8761(10) 0.087(5) Uani 1 1 d . . .
H1MA H 0.3186 -0.1618 -0.8547 0.104 Uiso 1 1 calc R . .
Cl1M Cl 0.4662(5) -0.2953(5) -0.7802(3) 0.145(2) Uani 1 1 d . . .
Cl2M Cl 0.3541(6) -0.3296(4) -0.9270(3) 0.1203(16) Uani 1 1 d . . .
Cl3M Cl 0.5057(4) -0.1986(3) -0.9567(3) 0.0934(12) Uani 1 1 d . . .

loop_
_atom_site_aniso_label
_atom_site_aniso_U_11
_atom_site_aniso_U_22
_atom_site_aniso_U_33
_atom_site_aniso_U_23
_atom_site_aniso_U_13
_atom_site_aniso_U_12
Pt 0.0329(2) 0.0329(2) 0.1363(6) 0.0184(2) -0.0174(3) -0.00978(17)
P1 0.0301(13) 0.0283(13) 0.0551(19) 0.0018(12) -0.0054(13) -0.0057(10)
P2 0.0357(15) 0.0311(14) 0.080(2) 0.0104(14) -0.0031(15) -0.0073(12)
S1 0.036(4) 0.030(4) 0.089(9) -0.001(6) -0.011(6) -0.008(3)
S1A 0.025(5) 0.041(6) 0.090(11) 0.001(8) -0.014(8) -0.002(4)
C2 0.041(7) 0.067(9) 0.127(15) 0.011(9) -0.027(8) -0.028(6)
C1 0.053(13) 0.029(10) 0.10(2) -0.003(12) -0.001(13) -0.004(9)
C3 0.071(15) 0.059(14) 0.052(15) -0.005(12) 0.006(12) -0.027(12)
O3 0.098(14) 0.097(14) 0.090(14) 0.012(11) -0.006(11) -0.044(11)
S2 0.033(3) 0.035(3) 0.085(7) -0.006(3) 0.002(3) -0.008(2)
S2A 0.052(4) 0.046(4) 0.053(7) -0.006(4) 0.005(4) -0.024(3)
C1A 0.036(15) 0.050(18) 0.14(4) 0.00(2) -0.014(19) -0.010(13)
C3A 0.09(2) 0.12(3) 0.07(3) -0.01(2) -0.01(2) -0.08(2)
O3A 0.14(3) 0.15(3) 0.090(19) -0.060(18) 0.034(17) -0.09(2)
C4 0.030(5) 0.032(5) 0.057(8) 0.000(5) -0.004(5) -0.009(4)
C5 0.035(5) 0.051(6) 0.055(8) 0.018(5) -0.012(5) -0.022(5)
C6 0.050(7) 0.061(7) 0.061(8) 0.019(7) -0.015(6) -0.021(6)
C7 0.043(7) 0.045(7) 0.095(11) 0.022(7) -0.024(7) -0.013(6)
C8 0.047(7) 0.040(6) 0.077(10) 0.001(6) -0.003(6) -0.005(5)
C9 0.050(7) 0.042(6) 0.069(8) 0.010(6) -0.016(6) -0.014(5)
C10 0.042(6) 0.033(5) 0.064(9) 0.004(5) -0.020(6) -0.004(5)
C11 0.051(7) 0.038(6) 0.069(9) -0.002(6) -0.020(6) -0.004(5)
C12 0.073(9) 0.051(8) 0.120(15) -0.008(9) -0.057(10) -0.003(7)
C13 0.115(15) 0.068(11) 0.085(15) -0.026(10) -0.056(12) 0.010(10)
C14 0.085(11) 0.076(11) 0.049(10) -0.009(8) -0.028(9) 0.032(8)
C15 0.058(8) 0.048(7) 0.065(10) 0.009(7) -0.007(7) 0.011(6)
C16 0.039(6) 0.039(6) 0.054(8) 0.011(5) -0.011(5) -0.007(5)
C17 0.037(6) 0.053(6) 0.053(8) -0.008(6) -0.003(6) -0.011(5)
C18 0.038(7) 0.085(9) 0.076(10) -0.019(8) -0.004(7) -0.014(6)
C19 0.058(9) 0.084(10) 0.079(11) -0.008(8) 0.006(8) -0.017(8)
C20 0.068(9) 0.073(8) 0.037(8) -0.014(6) 0.002(7) -0.012(7)
C21 0.052(7) 0.056(7) 0.072(9) 0.000(7) -0.020(7) -0.019(6)
C22 0.038(6) 0.025(5) 0.057(8) 0.006(5) -0.004(6) -0.002(4)
C23 0.045(7) 0.027(5) 0.070(9) -0.001(5) 0.001(6) -0.004(5)
C24 0.047(7) 0.043(6) 0.061(8) -0.002(6) -0.013(6) -0.013(5)
C25 0.028(6) 0.048(7) 0.093(10) 0.013(7) -0.010(7) -0.001(5)
C26 0.038(6) 0.049(7) 0.081(10) 0.000(6) 0.002(6) -0.011(5)
C27 0.043(6) 0.045(6) 0.072(9) 0.003(6) -0.004(6) -0.015(5)
C28 0.049(7) 0.034(6) 0.082(9) 0.003(6) 0.006(6) -0.012(5)
C29 0.055(7) 0.046(7) 0.072(10) 0.000(6) 0.011(7) -0.010(6)
C30 0.081(10) 0.049(7) 0.069(10) 0.000(7) 0.014(8) -0.017(7)
C31 0.115(13) 0.058(8) 0.071(10) -0.002(7) 0.019(9) -0.040(9)
C32 0.081(10) 0.050(8) 0.123(14) -0.006(9) 0.047(10) -0.022(8)
C33 0.053(8) 0.034(6) 0.120(12) -0.002(7) 0.023(8) -0.013(6)
C34 0.036(6) 0.032(5) 0.089(10) 0.009(6) -0.002(6) -0.012(5)
C35 0.059(7) 0.043(6) 0.069(9) 0.010(6) 0.002(6) -0.022(6)
C36 0.059(8) 0.044(7) 0.108(13) 0.002(8) 0.005(8) -0.020(6)
C37 0.047(7) 0.059(8) 0.102(12) -0.004(8) 0.005(7) -0.027(6)
C38 0.079(10) 0.078(10) 0.082(10) 0.009(8) -0.020(8) -0.044(8)
C39 0.083(10) 0.061(8) 0.082(11) 0.026(8) -0.028(8) -0.033(7)
C1M 0.059(8) 0.091(11) 0.087(11) -0.004(9) -0.020(8) -0.007(8)
Cl1M 0.107(3) 0.152(4) 0.065(3) -0.015(3) -0.025(2) 0.055(3)
Cl2M 0.169(5) 0.108(3) 0.091(3) 0.006(3) -0.014(3) -0.070(3)
Cl3M 0.082(3) 0.079(2) 0.107(3) -0.007(2) -0.032(2) -0.017(2)

loop_
_atom_type_symbol
_atom_type_description
_atom_type_scat_dispersion_real
_atom_type_scat_dispersion_imag
_atom_type_scat_source
C C 0.0033 0.0016 'International Tables Vol C Tables 4.2.6.8 and 6.1.1.4'
H H 0.0000 0.0000 'International Tables Vol C Tables 4.2.6.8 and 6.1.1.4'
O O 0.0106 0.0060 'International Tables Vol C Tables 4.2.6.8 and 6.1.1.4'
P P 0.1023 0.0942 'International Tables Vol C Tables 4.2.6.8 and 6.1.1.4'
S S 0.1246 0.1234 'International Tables Vol C Tables 4.2.6.8 and 6.1.1.4'
Cl Cl 0.1484 0.1585 'International Tables Vol C Tables 4.2.6.8 and 6.1.1.4'
Pt Pt -1.7033 8.3905 'International Tables Vol C Tables 4.2.6.8 and 6.1.1.4'

loop_
_geom_angle_atom_site_label_1
_geom_angle_atom_site_label_2
_geom_angle_atom_site_label_3
_geom_angle
_geom_angle_site_symmetry_1
_geom_angle_site_symmetry_3
_geom_angle_publ_flag
P1 Pt S1A 89.3(5) . . ?
P1 Pt P2 97.22(10) . . ?
S1A Pt P2 168.8(4) . . ?
P1 Pt S2A 167.8(2) . . ?
S1A Pt S2A 86.4(5) . . ?
P2 Pt S2A 85.38(18) . . ?
P1 Pt S1 88.0(4) . . ?
S1A Pt S1 15.6(4) . . ?
P2 Pt S1 171.8(3) . . ?
S2A Pt S1 90.9(4) . . ?
P1 Pt S2 163.2(2) . . ?
S1A Pt S2 88.8(5) . . ?
P2 Pt S2 87.51(14) . . ?
S2A Pt S2 28.2(2) . . ?
S1 Pt S2 85.8(4) . . ?
C10 P1 C16 108.7(5) . . ?
C10 P1 C4 100.4(5) . . ?
C16 P1 C4 103.1(5) . . ?
C10 P1 Pt 117.2(4) . . ?
C16 P1 Pt 110.9(4) . . ?
C4 P1 Pt 115.3(3) . . ?
C22 P2 C28 101.8(5) . . ?
C22 P2 C34 101.6(5) . . ?
C28 P2 C34 107.0(5) . . ?
C22 P2 Pt 122.5(3) . . ?
C28 P2 Pt 113.3(4) . . ?
C34 P2 Pt 109.2(4) . . ?
C1 S1 Pt 106.6(9) . . ?
C1A S1A Pt 104.5(12) . . ?
C3 C2 C1A 63(2) . . ?
C3 C2 C3A 170.6(19) . . ?
C1A C2 C3A 113(2) . . ?
C3 C2 C1 115.3(16) . . ?
C1A C2 C1 53.6(17) . . ?
C3A C2 C1 59.3(17) . . ?
C3 C2 S2 114.7(13) . . ?
C1A C2 S2 123.9(13) . . ?
C3A C2 S2 74.7(16) . . ?
C1 C2 S2 109.4(12) . . ?
C3 C2 S2A 78.7(12) . . ?
C1A C2 S2A 107.0(16) . . ?
C3A C2 S2A 110.7(16) . . ?
C1 C2 S2A 128.5(11) . . ?
S2 C2 S2A 36.0(3) . . ?
C3 C2 H2A 105.5 . . ?
C1A C2 H2A 130.0 . . ?
C3A C2 H2A 70.5 . . ?
C1 C2 H2A 105.5 . . ?
S2 C2 H2A 105.5 . . ?
S2A C2 H2A 118.4 . . ?
C3 C2 H2B 66.2 . . ?
C1A C2 H2B 108.3 . . ?
C3A C2 H2B 109.4 . . ?
C1 C2 H2B 122.7 . . ?
S2 C2 H2B 121.5 . . ?
S2A C2 H2B 108.4 . . ?
H2A C2 H2B 39.3 . . ?
C2 C1 S1 105.2(15) . . ?
C2 C1 H1A 110.7 . . ?
S1 C1 H1A 110.7 . . ?
C2 C1 H1B 110.7 . . ?
S1 C1 H1B 110.7 . . ?
H1A C1 H1B 108.8 . . ?
C2 C3 O3 109.0(18) . . ?
C2 C3 H2B 41.4 . . ?
O3 C3 H2B 91.6 . . ?
C2 C3 H3A 109.9 . . ?
O3 C3 H3A 109.9 . . ?
H2B C3 H3A 150.1 . . ?
C2 C3 H3B 109.9 . . ?
O3 C3 H3B 109.9 . . ?
H2B C3 H3B 81.9 . . ?
H3A C3 H3B 108.3 . . ?
C3 O3 H3C 109.5 . . ?
C2 S2 Pt 101.0(5) . . ?
C2 S2A Pt 97.2(5) . . ?
C2 C1A S1A 116.8(19) . . ?
C2 C1A H1AA 108.1 . . ?
S1A C1A H1AA 108.1 . . ?
C2 C1A H1AB 108.1 . . ?
S1A C1A H1AB 108.1 . . ?
H1AA C1A H1AB 107.3 . . ?
O3A C3A C2 104(2) . . ?
O3A C3A H3AA 110.9 . . ?
C2 C3A H3AA 110.9 . . ?
O3A C3A H3AB 110.9 . . ?
C2 C3A H3AB 110.9 . . ?
H3AA C3A H3AB 108.9 . . ?
C3A O3A H3AC 109.5 . . ?
C5 C4 C9 119.2(9) . . ?
C5 C4 P1 123.3(8) . . ?
C9 C4 P1 117.5(8) . . ?
C6 C5 C4 120.2(11) . . ?
C6 C5 H5A 119.9 . . ?
C4 C5 H5A 119.9 . . ?
C5 C6 C7 120.5(11) . . ?
C5 C6 H6A 119.8 . . ?
C7 C6 H6A 119.8 . . ?
C8 C7 C6 119.9(10) . . ?
C8 C7 H7A 120.0 . . ?
C6 C7 H7A 120.0 . . ?
C7 C8 C9 120.4(12) . . ?
C7 C8 H8A 119.8 . . ?
C9 C8 H8A 119.8 . . ?
C4 C9 C8 119.9(11) . . ?
C4 C9 H9A 120.0 . . ?
C8 C9 H9A 120.0 . . ?
C11 C10 C15 117.5(12) . . ?
C11 C10 P1 120.5(9) . . ?
C15 C10 P1 121.5(10) . . ?
C10 C11 C12 122.8(14) . . ?
C10 C11 H11A 118.6 . . ?
C12 C11 H11A 118.6 . . ?
C13 C12 C11 117.7(16) . . ?
C13 C12 H12A 121.1 . . ?
C11 C12 H12A 121.1 . . ?
C14 C13 C12 122.1(16) . . ?
C14 C13 H13A 119.0 . . ?
C12 C13 H13A 119.0 . . ?
C13 C14 C15 120.5(16) . . ?
C13 C14 H14A 119.8 . . ?
C15 C14 H14A 119.8 . . ?
C14 C15 C10 119.3(15) . . ?
C14 C15 H15A 120.3 . . ?
C10 C15 H15A 120.3 . . ?
C17 C16 C21 119.6(11) . . ?
C17 C16 P1 125.0(9) . . ?
C21 C16 P1 115.4(8) . . ?
C18 C17 C16 119.2(11) . . ?
C18 C17 H17A 120.4 . . ?
C16 C17 H17A 120.4 . . ?
C17 C18 C19 121.6(12) . . ?
C17 C18 H18A 119.2 . . ?
C19 C18 H18A 119.2 . . ?
C20 C19 C18 118.6(13) . . ?
C20 C19 H19A 120.7 . . ?
C18 C19 H19A 120.7 . . ?
C19 C20 C21 121.4(13) . . ?
C19 C20 H20A 119.3 . . ?
C21 C20 H20A 119.3 . . ?
C20 C21 C16 119.5(11) . . ?
C20 C21 H21A 120.2 . . ?
C16 C21 H21A 120.2 . . ?
C23 C22 C27 117.0(10) . . ?
C23 C22 P2 120.9(8) . . ?
C27 C22 P2 122.0(9) . . ?
C24 C23 C22 122.5(11) . . ?
C24 C23 H23A 118.8 . . ?
C22 C23 H23A 118.8 . . ?
C23 C24 C25 118.3(12) . . ?
C23 C24 H24A 120.9 . . ?
C25 C24 H24A 120.9 . . ?
C26 C25 C24 121.8(11) . . ?
C26 C25 H25A 119.1 . . ?
C24 C25 H25A 119.1 . . ?
C25 C26 C27 118.8(12) . . ?
C25 C26 H26A 120.6 . . ?
C27 C26 H26A 120.6 . . ?
C26 C27 C22 121.6(12) . . ?
C26 C27 H27A 119.2 . . ?
C22 C27 H27A 119.2 . . ?
C29 C28 C33 117.3(12) . . ?
C29 C28 P2 121.1(9) . . ?
C33 C28 P2 121.4(10) . . ?
C30 C29 C28 121.7(11) . . ?
C30 C29 H29A 119.1 . . ?
C28 C29 H29A 119.1 . . ?
C31 C30 C29 119.4(13) . . ?
C31 C30 H30A 120.3 . . ?
C29 C30 H30A 120.3 . . ?
C32 C31 C30 120.4(13) . . ?
C32 C31 H31A 119.8 . . ?
C30 C31 H31A 119.8 . . ?
C31 C32 C33 120.5(13) . . ?
C31 C32 H32A 119.8 . . ?
C33 C32 H32A 119.8 . . ?
C32 C33 C28 120.7(12) . . ?
C32 C33 H33A 119.7 . . ?
C28 C33 H33A 119.7 . . ?
C39 C34 C35 119.8(12) . . ?
C39 C34 P2 119.1(9) . . ?
C35 C34 P2 121.1(11) . . ?
C36 C35 C34 118.8(13) . . ?
C36 C35 H35A 120.6 . . ?
C34 C35 H35A 120.6 . . ?
C37 C36 C35 120.7(12) . . ?
C37 C36 H36A 119.6 . . ?
C35 C36 H36A 119.6 . . ?
C38 C37 C36 120.4(14) . . ?
C38 C37 H37A 119.8 . . ?
C36 C37 H37A 119.8 . . ?
C37 C38 C39 119.5(14) . . ?
C37 C38 H38A 120.3 . . ?
C39 C38 H38A 120.3 . . ?
C34 C39 C38 120.8(12) . . ?
C34 C39 H39A 119.6 . . ?
C38 C39 H39A 119.6 . . ?
Cl2M C1M Cl1M 111.8(9) . . ?
Cl2M C1M Cl3M 110.3(8) . . ?
Cl1M C1M Cl3M 110.5(8) . . ?
Cl2M C1M H1MA 108.0 . . ?
Cl1M C1M H1MA 108.0 . . ?
Cl3M C1M H1MA 108.0 . . ?

loop_
_geom_bond_atom_site_label_1
_geom_bond_atom_site_label_2
_geom_bond_distance
_geom_bond_site_symmetry_2
_geom_bond_publ_flag
Pt P1 2.271(3) . ?
Pt S1A 2.321(18) . ?
Pt P2 2.293(3) . ?
Pt S2A 2.392(7) . ?
Pt S1 2.350(15) . ?
Pt S2 2.385(5) . ?
P1 C10 1.806(12) . ?
P1 C16 1.832(11) . ?
P1 C4 1.832(9) . ?
P2 C22 1.816(11) . ?
P2 C28 1.819(13) . ?
P2 C34 1.846(12) . ?
S1 C1 1.90(3) . ?
S1A C1A 1.80(3) . ?
C2 C3 1.41(3) . ?
C2 C1A 1.43(3) . ?
C2 C3A 1.58(3) . ?
C2 C1 1.58(3) . ?
C2 S2 1.816(13) . ?
C2 S2A 1.935(14) . ?
C2 H2A 1.0000 . ?
C2 H2B 0.9800 . ?
C1 H1A 0.9900 . ?
C1 H1B 0.9900 . ?
C3 O3 1.42(3) . ?
C3 H3A 0.9900 . ?
C3 H3B 0.9900 . ?
O3 H3C 0.8400 . ?
C1A H1AA 0.9900 . ?
C1A H1AB 0.9900 . ?
C3A O3A 1.47(4) . ?
C3A H3AA 0.9900 . ?
C3A H3AB 0.9900 . ?
O3A H3AC 0.8400 . ?
C4 C5 1.380(14) . ?
C4 C9 1.396(15) . ?
C5 C6 1.378(14) . ?
C5 H5A 0.9500 . ?
C6 C7 1.389(17) . ?
C6 H6A 0.9500 . ?
C7 C8 1.355(16) . ?
C7 H7A 0.9500 . ?
C8 C9 1.395(14) . ?
C8 H8A 0.9500 . ?
C9 H9A 0.9500 . ?
C10 C11 1.382(15) . ?
C10 C15 1.406(16) . ?
C11 C12 1.385(18) . ?
C11 H11A 0.9500 . ?
C12 C13 1.36(2) . ?
C12 H12A 0.9500 . ?
C13 C14 1.36(2) . ?
C13 H13A 0.9500 . ?
C14 C15 1.39(2) . ?
C14 H14A 0.9500 . ?
C15 H15A 0.9500 . ?
C16 C17 1.374(14) . ?
C16 C21 1.398(16) . ?
C17 C18 1.373(16) . ?
C17 H17A 0.9500 . ?
C18 C19 1.385(18) . ?
C18 H18A 0.9500 . ?
C19 C20 1.354(18) . ?
C19 H19A 0.9500 . ?
C20 C21 1.372(16) . ?
C20 H20A 0.9500 . ?
C21 H21A 0.9500 . ?
C22 C23 1.397(15) . ?
C22 C27 1.406(15) . ?
C23 C24 1.365(15) . ?
C23 H23A 0.9500 . ?
C24 C25 1.390(17) . ?
C24 H24A 0.9500 . ?
C25 C26 1.375(17) . ?
C25 H25A 0.9500 . ?
C26 C27 1.376(15) . ?
C26 H26A 0.9500 . ?
C27 H27A 0.9500 . ?
C28 C29 1.393(15) . ?
C28 C33 1.412(16) . ?
C29 C30 1.388(17) . ?
C29 H29A 0.9500 . ?
C30 C31 1.378(18) . ?
C30 H30A 0.9500 . ?
C31 C32 1.38(2) . ?
C31 H31A 0.9500 . ?
C32 C33 1.38(2) . ?
C32 H32A 0.9500 . ?
C33 H33A 0.9500 . ?
C34 C39 1.379(17) . ?
C34 C35 1.392(14) . ?
C35 C36 1.393(17) . ?
C35 H35A 0.9500 . ?
C36 C37 1.377(18) . ?
C36 H36A 0.9500 . ?
C37 C38 1.368(17) . ?
C37 H37A 0.9500 . ?
C38 C39 1.390(18) . ?
C38 H38A 0.9500 . ?
C39 H39A 0.9500 . ?
C1M Cl2M 1.717(16) . ?
C1M Cl1M 1.746(14) . ?
C1M Cl3M 1.754(16) . ?
C1M H1MA 1.0000 . ?
